data_2312859
loop_
_publ_author_name
'Cuen&#xfa;-Cabezas, Fernando'
'Bernal, Mayra C Diaz'
'Casta&#xf1;o, Jovanny A G&#xf3;mez'

_publ_section_title
;
 Synthesis and crystal structure of
 (E)-3-tert-butyl-N-[(2-nitrophenyl)methylidene]-1-phenyl-1H-pyrazol-5-amine:
 a coplanar Schiff base with enhanced &#x3c0;-stacking interactions.
;
_journal_coeditor_code DG3073
_journal_issue 6
_journal_name_full 'Acta crystallographica. Section C, Structural chemistry'
_journal_paper_doi 10.1107/S2053229625004334
_journal_volume 81
_journal_year 2025
_chemical_formula_iupac 'C20 H20 N4 O2'
_chemical_formula_moiety 'C20 H20 N4 O2'
_chemical_formula_sum 'C20 H20 N4 O2'
_chemical_formula_weight 348.40
_chemical_name_systematic
(<i>E</i>)-3-<i>tert</i>-Butyl-<i>N</i>-[(2-nitrophenyl)methylidene]-1-phenyl-1<i>H</i>-pyrazol-5-amine
_space_group_crystal_system monoclinic
_space_group_IT_number 15
_space_group_name_Hall '-C 2yc'
_space_group_name_H-M_alt 'C 1 2/c 1'
_atom_sites_solution_hydrogens geom
_audit_creation_method SHELXL-2019/3
_cell_angle_alpha 90
_cell_angle_beta 105.110(6)
_cell_angle_gamma 90
_cell_formula_units_Z 8
_cell_length_a 32.429(2)
_cell_length_b 5.7500(3)
_cell_length_c 19.4935(12)
_cell_measurement_reflns_used 9193
_cell_measurement_temperature 293(2)
_cell_measurement_theta_max 29.0710
_cell_measurement_theta_min 4.0160
_cell_volume 3509.2(4)
_computing_cell_refinement
;
CrysAlis PRO (Rigaku OD, 2015)
;
_computing_data_collection
;
CrysAlis PRO (Rigaku OD, 2015)
;
_computing_data_reduction
;
CrysAlis PRO (Rigaku OD, 2015)
;
_computing_molecular_graphics
;
OLEX2 (Dolomanov <i>et al.</i>, 2009) and
<i>Mercury</i> (Macrae <i>et al.</i>, 2020)
;
_computing_publication_material
;
OLEX2 (Dolomanov <i>et al.</i>, 2009)
;
_computing_structure_refinement
;
SHELXL2019 (Sheldrick, 2015<i>b</i>)
;
_computing_structure_solution
;
SHELXT (Sheldrick, 2015<i>a</i>)
;
_diffrn_ambient_temperature 293(2)
_diffrn_detector_area_resol_mean 5.2923
_diffrn_measured_fraction_theta_full 0.997
_diffrn_measured_fraction_theta_max 0.989
_diffrn_measurement_device_type 'Oxford Diffraction Xcalibur Nova source diffractometer with an Atlas detector'
_diffrn_measurement_method '\w scans'
_diffrn_radiation_type MoK\a
_diffrn_radiation_wavelength 0.71073
_diffrn_reflns_av_R_equivalents 0.0239
_diffrn_reflns_av_unetI/netI 0.0134
_diffrn_reflns_limit_h_max 41
_diffrn_reflns_limit_h_min -41
_diffrn_reflns_limit_k_max 7
_diffrn_reflns_limit_k_min -7
_diffrn_reflns_limit_l_max 24
_diffrn_reflns_limit_l_min -24
_diffrn_reflns_number 24736
_diffrn_reflns_theta_full 25.242
_diffrn_reflns_theta_max 27.102
_diffrn_reflns_theta_min 3.603
_diffrn_source 'micro-focus sealed X-ray tube'
_exptl_absorpt_coefficient_mu 0.088
_exptl_absorpt_correction_T_max 1.00000
_exptl_absorpt_correction_T_min 0.88327
_exptl_absorpt_correction_type multi-scan
_exptl_absorpt_process_details
;
Olex2 1.2
(compiled 2017.01.04 svn.r3372 for OlexSys, GUI svn.r5335)
;
_exptl_crystal_colour 'clear light brown'
_exptl_crystal_density_diffrn 1.319
_exptl_crystal_description prism
_exptl_crystal_F_000 1472
_exptl_crystal_size_max 0.38
_exptl_crystal_size_mid 0.18
_exptl_crystal_size_min 0.11
_refine_diff_density_max 0.268
_refine_diff_density_min -0.173
_refine_ls_extinction_coef 0.0009(2)
_refine_ls_extinction_expression Fc^*^=kFc[1+0.001xFc^2^\l^3^/sin(2\q)]^-1/4^
_refine_ls_extinction_method
;
SHELXL2019 (Sheldrick, 2015<i>b</i>)
;
_refine_ls_goodness_of_fit_ref 1.043
_refine_ls_hydrogen_treatment constr
_refine_ls_matrix_type full
_refine_ls_number_parameters 239
_refine_ls_number_reflns 3838
_refine_ls_number_restraints 0
_refine_ls_restrained_S_all 1.043
_refine_ls_R_factor_all 0.0535
_refine_ls_R_factor_gt 0.0473
_refine_ls_shift/su_max 0.001
_refine_ls_shift/su_mean 0.000
_refine_ls_structure_factor_coef Fsqd
_refine_ls_weighting_details 'w=1/[\s^2^(Fo^2^)+(0.0495P)^2^+3.1575P] where P=(Fo^2^+2Fc^2^)/3'
_refine_ls_weighting_scheme calc
_refine_ls_wR_factor_gt 0.1226
_refine_ls_wR_factor_ref 0.1272
_reflns_number_gt 3350
_reflns_number_total 3838
_reflns_threshold_expression 'I > 2\s(I)'
_cod_data_source_file dg3073sup1.cif
_cod_data_source_block I
_cod_original_sg_symbol_H-M 'C 2/c'
_cod_database_code 2312859
_shelx_space_group_comment
;
The symmetry employed for this shelxl refinement is uniquely defined
by the following loop, which should always be used as a source of
symmetry information in preference to the above space-group names.
They are only intended as comments.
;

loop_
_space_group_symop_operation_xyz
'x, y, z'
'-x, y, -z+1/2'
'x+1/2, y+1/2, z'
'-x+1/2, y+1/2, -z+1/2'
'-x, -y, -z'
'x, -y, z-1/2'
'-x+1/2, -y+1/2, -z'
'x+1/2, -y+1/2, z-1/2'

loop_
_atom_site_type_symbol
_atom_site_label
_atom_site_fract_x
_atom_site_fract_y
_atom_site_fract_z
_atom_site_U_iso_or_equiv
_atom_site_adp_type
_atom_site_calc_flag
_atom_site_occupancy
_atom_site_disorder_assembly
_atom_site_disorder_group
O O1 0.69573(5) -0.0577(3) 0.44465(8) 0.0785(5) Uani d 1 . .
O O2 0.66747(5) 0.2797(3) 0.42819(7) 0.0703(4) Uani d 1 . .
N N1 0.68811(4) 0.1305(3) 0.46643(8) 0.0497(4) Uani d 1 . .
N N2 0.65034(4) 0.7138(2) 0.56768(6) 0.0396(3) Uani d 1 . .
N N3 0.60139(4) 1.0272(2) 0.56764(6) 0.0372(3) Uani d 1 . .
N N4 0.56936(4) 1.1462(2) 0.52206(6) 0.0399(3) Uani d 1 . .
C C1 0.70573(5) 0.1821(3) 0.54193(8) 0.0395(3) Uani d 1 . .
C C2 0.73816(5) 0.0391(3) 0.57802(10) 0.0504(4) Uani d 1 . .
H H2 0.746693 -0.086797 0.555115 0.061 Uiso calc 1 . .
C C3 0.75775(6) 0.0834(4) 0.64780(10) 0.0588(5) Uani d 1 . .
H H3 0.779827 -0.011790 0.672593 0.071 Uiso calc 1 . .
C C4 0.74472(6) 0.2683(4) 0.68094(10) 0.0615(5) Uani d 1 . .
H H4 0.758208 0.299796 0.728269 0.074 Uiso calc 1 . .
C C5 0.71188(5) 0.4077(3) 0.64483(9) 0.0514(4) Uani d 1 . .
H H5 0.703261 0.531306 0.668589 0.062 Uiso calc 1 . .
C C6 0.69119(5) 0.3700(3) 0.57412(8) 0.0383(3) Uani d 1 . .
C C7 0.65465(5) 0.5194(3) 0.54096(8) 0.0403(3) Uani d 1 . .
H H7 0.634682 0.469864 0.500136 0.048 Uiso calc 1 . .
C C8 0.61590(4) 0.8503(3) 0.53325(8) 0.0366(3) Uani d 1 . .
C C9 0.59280(5) 0.8608(3) 0.46404(8) 0.0408(3) Uani d 1 . .
H H9 0.595457 0.764099 0.427191 0.049 Uiso calc 1 . .
C C10 0.56448(5) 1.0453(3) 0.45957(8) 0.0378(3) Uani d 1 . .
C C11 0.61294(5) 1.0965(3) 0.64010(8) 0.0380(3) Uani d 1 . .
C C12 0.63611(7) 0.9554(4) 0.69275(9) 0.0592(5) Uani d 1 . .
H H12 0.644954 0.809705 0.681533 0.071 Uiso calc 1 . .
C C13 0.64631(7) 1.0295(4) 0.76244(10) 0.0683(6) Uani d 1 . .
H H13 0.662288 0.933536 0.797941 0.082 Uiso calc 1 . .
C C14 0.63328(6) 1.2414(4) 0.77991(9) 0.0601(5) Uani d 1 . .
H H14 0.640510 1.291112 0.826928 0.072 Uiso calc 1 . .
C C15 0.60943(7) 1.3798(3) 0.72743(10) 0.0588(5) Uani d 1 . .
H H15 0.599803 1.523112 0.739101 0.071 Uiso calc 1 . .
C C16 0.59947(6) 1.3099(3) 0.65743(9) 0.0486(4) Uani d 1 . .
H H16 0.583672 1.406856 0.622029 0.058 Uiso calc 1 . .
C C17 0.53184(5) 1.1335(3) 0.39481(8) 0.0415(4) Uani d 1 . .
C C18 0.50653(7) 0.9294(3) 0.35583(11) 0.0661(6) Uani d 1 . .
H H18A 0.525232 0.828355 0.338761 0.099 Uiso calc 1 . .
H H18B 0.484447 0.985723 0.316390 0.099 Uiso calc 1 . .
H H18C 0.493883 0.845045 0.387682 0.099 Uiso calc 1 . .
C C19 0.55520(6) 1.2557(4) 0.34665(9) 0.0580(5) Uani d 1 . .
H H19A 0.571276 1.384037 0.371655 0.087 Uiso calc 1 . .
H H19B 0.534808 1.311979 0.304995 0.087 Uiso calc 1 . .
H H19C 0.574240 1.148033 0.332957 0.087 Uiso calc 1 . .
C C20 0.50131(6) 1.3023(4) 0.41616(11) 0.0656(5) Uani d 1 . .
H H20A 0.486564 1.224296 0.446312 0.098 Uiso calc 1 . .
H H20B 0.480955 1.357954 0.374368 0.098 Uiso calc 1 . .
H H20C 0.517125 1.431196 0.441298 0.098 Uiso calc 1 . .

loop_
_atom_site_aniso_label
_atom_site_aniso_U_11
_atom_site_aniso_U_22
_atom_site_aniso_U_33
_atom_site_aniso_U_12
_atom_site_aniso_U_13
_atom_site_aniso_U_23
O1 0.0981(12) 0.0697(10) 0.0673(9) 0.0092(9) 0.0210(8) -0.0242(8)
O2 0.0703(9) 0.0899(11) 0.0458(7) 0.0183(8) 0.0064(6) 0.0022(7)
N1 0.0440(7) 0.0585(9) 0.0480(8) -0.0019(7) 0.0148(6) -0.0051(7)
N2 0.0373(6) 0.0416(7) 0.0381(6) 0.0044(5) 0.0070(5) 0.0032(5)
N3 0.0394(6) 0.0355(6) 0.0351(6) 0.0024(5) 0.0068(5) 0.0019(5)
N4 0.0413(7) 0.0381(7) 0.0385(6) 0.0049(5) 0.0070(5) 0.0042(5)
C1 0.0345(7) 0.0417(8) 0.0434(8) -0.0026(6) 0.0122(6) 0.0017(6)
C2 0.0456(9) 0.0466(9) 0.0610(10) 0.0083(7) 0.0172(8) 0.0038(8)
C3 0.0481(9) 0.0646(12) 0.0599(11) 0.0187(9) 0.0073(8) 0.0159(9)
C4 0.0549(10) 0.0783(14) 0.0436(9) 0.0139(10) -0.0011(8) 0.0040(9)
C5 0.0485(9) 0.0569(10) 0.0444(9) 0.0102(8) 0.0041(7) -0.0037(8)
C6 0.0334(7) 0.0393(8) 0.0412(8) 0.0002(6) 0.0079(6) 0.0029(6)
C7 0.0355(7) 0.0433(8) 0.0389(7) 0.0020(6) 0.0044(6) 0.0000(6)
C8 0.0354(7) 0.0353(7) 0.0390(7) 0.0001(6) 0.0095(6) 0.0023(6)
C9 0.0429(8) 0.0413(8) 0.0369(7) 0.0038(6) 0.0079(6) -0.0011(6)
C10 0.0375(7) 0.0365(7) 0.0388(7) -0.0012(6) 0.0088(6) 0.0049(6)
C11 0.0382(7) 0.0404(8) 0.0361(7) -0.0044(6) 0.0112(6) -0.0005(6)
C12 0.0780(13) 0.0565(11) 0.0407(9) 0.0176(10) 0.0109(8) 0.0022(8)
C13 0.0787(13) 0.0841(15) 0.0380(9) 0.0179(12) 0.0077(9) 0.0045(9)
C14 0.0640(11) 0.0767(13) 0.0409(9) -0.0089(10) 0.0160(8) -0.0120(9)
C15 0.0710(12) 0.0562(11) 0.0547(10) -0.0026(9) 0.0264(9) -0.0136(9)
C16 0.0533(9) 0.0466(9) 0.0476(9) 0.0031(7) 0.0163(7) -0.0012(7)
C17 0.0415(8) 0.0400(8) 0.0392(8) 0.0022(6) 0.0037(6) 0.0070(6)
C18 0.0618(11) 0.0535(11) 0.0657(12) -0.0077(9) -0.0141(9) 0.0070(9)
C19 0.0586(10) 0.0637(12) 0.0481(9) -0.0026(9) 0.0077(8) 0.0166(9)
C20 0.0610(11) 0.0742(13) 0.0592(11) 0.0283(10) 0.0110(9) 0.0141(10)

loop_
_atom_type_symbol
_atom_type_description
_atom_type_scat_dispersion_real
_atom_type_scat_dispersion_imag
_atom_type_scat_source
C C 0.0033 0.0016 'International Tables Vol C Tables 4.2.6.8 and 6.1.1.4'
H H 0.0000 0.0000 'International Tables Vol C Tables 4.2.6.8 and 6.1.1.4'
N N 0.0061 0.0033 'International Tables Vol C Tables 4.2.6.8 and 6.1.1.4'
O O 0.0106 0.0060 'International Tables Vol C Tables 4.2.6.8 and 6.1.1.4'

loop_
_geom_angle_atom_site_label_1
_geom_angle_atom_site_label_2
_geom_angle_atom_site_label_3
_geom_angle_site_symmetry_1
_geom_angle_site_symmetry_3
_geom_angle
_geom_angle_publ_flag
O1 N1 O2 . . 123.05(16) ?
O1 N1 C1 . . 118.13(15) ?
O2 N1 C1 . . 118.80(15) ?
C7 N2 C8 . . 117.74(13) ?
N4 N3 C8 . . 110.81(11) ?
N4 N3 C11 . . 117.80(12) ?
C8 N3 C11 . . 131.35(12) ?
C10 N4 N3 . . 105.59(12) ?
C2 C1 C6 . . 122.48(15) ?
C2 C1 N1 . . 116.09(14) ?
C6 C1 N1 . . 121.40(14) ?
C3 C2 C1 . . 119.56(16) ?
C3 C2 H2 . . 120.2 ?
C1 C2 H2 . . 120.2 ?
C2 C3 C4 . . 119.61(16) ?
C2 C3 H3 . . 120.2 ?
C4 C3 H3 . . 120.2 ?
C3 C4 C5 . . 120.43(17) ?
C3 C4 H4 . . 119.8 ?
C5 C4 H4 . . 119.8 ?
C4 C5 C6 . . 121.98(17) ?
C4 C5 H5 . . 119.0 ?
C6 C5 H5 . . 119.0 ?
C5 C6 C1 . . 115.92(14) ?
C5 C6 C7 . . 118.21(14) ?
C1 C6 C7 . . 125.75(14) ?
N2 C7 C6 . . 120.10(14) ?
N2 C7 H7 . . 120.0 ?
C6 C7 H7 . . 120.0 ?
C9 C8 N3 . . 106.36(13) ?
C9 C8 N2 . . 132.02(14) ?
N3 C8 N2 . . 121.37(13) ?
C8 C9 C10 . . 106.21(14) ?
C8 C9 H9 . . 126.9 ?
C10 C9 H9 . . 126.9 ?
N4 C10 C9 . . 111.02(13) ?
N4 C10 C17 . . 120.91(14) ?
C9 C10 C17 . . 128.07(14) ?
C12 C11 C16 . . 119.50(15) ?
C12 C11 N3 . . 122.01(15) ?
C16 C11 N3 . . 118.47(14) ?
C11 C12 C13 . . 119.96(18) ?
C11 C12 H12 . . 120.0 ?
C13 C12 H12 . . 120.0 ?
C14 C13 C12 . . 120.82(19) ?
C14 C13 H13 . . 119.6 ?
C12 C13 H13 . . 119.6 ?
C13 C14 C15 . . 119.10(17) ?
C13 C14 H14 . . 120.5 ?
C15 C14 H14 . . 120.5 ?
C14 C15 C16 . . 120.82(18) ?
C14 C15 H15 . . 119.6 ?
C16 C15 H15 . . 119.6 ?
C11 C16 C15 . . 119.78(17) ?
C11 C16 H16 . . 120.1 ?
C15 C16 H16 . . 120.1 ?
C10 C17 C18 . . 109.22(13) ?
C10 C17 C20 . . 110.52(14) ?
C18 C17 C20 . . 108.96(16) ?
C10 C17 C19 . . 108.53(13) ?
C18 C17 C19 . . 109.83(15) ?
C20 C17 C19 . . 109.78(15) ?
C17 C18 H18A . . 109.5 ?
C17 C18 H18B . . 109.5 ?
H18A C18 H18B . . 109.5 ?
C17 C18 H18C . . 109.5 ?
H18A C18 H18C . . 109.5 ?
H18B C18 H18C . . 109.5 ?
C17 C19 H19A . . 109.5 ?
C17 C19 H19B . . 109.5 ?
H19A C19 H19B . . 109.5 ?
C17 C19 H19C . . 109.5 ?
H19A C19 H19C . . 109.5 ?
H19B C19 H19C . . 109.5 ?
C17 C20 H20A . . 109.5 ?
C17 C20 H20B . . 109.5 ?
H20A C20 H20B . . 109.5 ?
C17 C20 H20C . . 109.5 ?
H20A C20 H20C . . 109.5 ?
H20B C20 H20C . . 109.5 ?

loop_
_geom_bond_atom_site_label_1
_geom_bond_atom_site_label_2
_geom_bond_site_symmetry_2
_geom_bond_distance
_geom_bond_publ_flag
O1 N1 . 1.212(2) ?
O2 N1 . 1.217(2) ?
N1 C1 . 1.464(2) ?
N2 C7 . 1.257(2) ?
N2 C8 . 1.3868(18) ?
N3 N4 . 1.3620(16) ?
N3 C8 . 1.3674(19) ?
N3 C11 . 1.4207(18) ?
N4 C10 . 1.3208(19) ?
C1 C2 . 1.375(2) ?
C1 C6 . 1.393(2) ?
C2 C3 . 1.367(3) ?
C2 H2 . 0.9300 ?
C3 C4 . 1.367(3) ?
C3 H3 . 0.9300 ?
C4 C5 . 1.372(2) ?
C4 H4 . 0.9300 ?
C5 C6 . 1.384(2) ?
C5 H5 . 0.9300 ?
C6 C7 . 1.470(2) ?
C7 H7 . 0.9300 ?
C8 C9 . 1.363(2) ?
C9 C10 . 1.391(2) ?
C9 H9 . 0.9300 ?
C10 C17 . 1.508(2) ?
C11 C12 . 1.369(2) ?
C11 C16 . 1.374(2) ?
C12 C13 . 1.379(2) ?
C12 H12 . 0.9300 ?
C13 C14 . 1.361(3) ?
C13 H13 . 0.9300 ?
C14 C15 . 1.366(3) ?
C14 H14 . 0.9300 ?
C15 C16 . 1.378(2) ?
C15 H15 . 0.9300 ?
C16 H16 . 0.9300 ?
C17 C18 . 1.518(2) ?
C17 C20 . 1.520(2) ?
C17 C19 . 1.523(2) ?
C18 H18A . 0.9600 ?
C18 H18B . 0.9600 ?
C18 H18C . 0.9600 ?
C19 H19A . 0.9600 ?
C19 H19B . 0.9600 ?
C19 H19C . 0.9600 ?
C20 H20A . 0.9600 ?
C20 H20B . 0.9600 ?
C20 H20C . 0.9600 ?

loop_
_geom_torsion_atom_site_label_1
_geom_torsion_atom_site_label_2
_geom_torsion_atom_site_label_3
_geom_torsion_atom_site_label_4
_geom_torsion_site_symmetry_1
_geom_torsion_site_symmetry_2
_geom_torsion_site_symmetry_3
_geom_torsion_site_symmetry_4
_geom_torsion
_geom_torsion_publ_flag
C8 N3 N4 C10 . . . . -0.82(16) ?
C11 N3 N4 C10 . . . . -178.71(12) ?
O1 N1 C1 C2 . . . . 16.2(2) ?
O2 N1 C1 C2 . . . . -162.02(16) ?
O1 N1 C1 C6 . . . . -165.85(16) ?
O2 N1 C1 C6 . . . . 15.9(2) ?
C6 C1 C2 C3 . . . . -1.3(3) ?
N1 C1 C2 C3 . . . . 176.66(16) ?
C1 C2 C3 C4 . . . . 0.4(3) ?
C2 C3 C4 C5 . . . . 0.7(3) ?
C3 C4 C5 C6 . . . . -0.9(3) ?
C4 C5 C6 C1 . . . . 0.0(3) ?
C4 C5 C6 C7 . . . . 176.33(17) ?
C2 C1 C6 C5 . . . . 1.1(2) ?
N1 C1 C6 C5 . . . . -176.76(15) ?
C2 C1 C6 C7 . . . . -174.92(15) ?
N1 C1 C6 C7 . . . . 7.2(2) ?
C8 N2 C7 C6 . . . . 178.40(13) ?
C5 C6 C7 N2 . . . . 21.0(2) ?
C1 C6 C7 N2 . . . . -163.10(15) ?
N4 N3 C8 C9 . . . . 0.94(16) ?
C11 N3 C8 C9 . . . . 178.45(15) ?
N4 N3 C8 N2 . . . . 175.86(12) ?
C11 N3 C8 N2 . . . . -6.6(2) ?
C7 N2 C8 C9 . . . . -26.0(2) ?
C7 N2 C8 N3 . . . . 160.52(14) ?
N3 C8 C9 C10 . . . . -0.66(17) ?
N2 C8 C9 C10 . . . . -174.83(15) ?
N3 N4 C10 C9 . . . . 0.38(17) ?
N3 N4 C10 C17 . . . . -179.00(13) ?
C8 C9 C10 N4 . . . . 0.18(18) ?
C8 C9 C10 C17 . . . . 179.51(14) ?
N4 N3 C11 C12 . . . . 162.57(16) ?
C8 N3 C11 C12 . . . . -14.8(3) ?
N4 N3 C11 C16 . . . . -15.9(2) ?
C8 N3 C11 C16 . . . . 166.68(15) ?
C16 C11 C12 C13 . . . . -1.0(3) ?
N3 C11 C12 C13 . . . . -179.53(18) ?
C11 C12 C13 C14 . . . . 0.6(3) ?
C12 C13 C14 C15 . . . . 0.7(3) ?
C13 C14 C15 C16 . . . . -1.6(3) ?
C12 C11 C16 C15 . . . . 0.1(3) ?
N3 C11 C16 C15 . . . . 178.67(15) ?
C14 C15 C16 C11 . . . . 1.2(3) ?
N4 C10 C17 C18 . . . . -132.89(17) ?
C9 C10 C17 C18 . . . . 47.8(2) ?
N4 C10 C17 C20 . . . . -13.0(2) ?
C9 C10 C17 C20 . . . . 167.69(17) ?
N4 C10 C17 C19 . . . . 107.39(17) ?
C9 C10 C17 C19 . . . . -71.9(2) ?

_cod_database_fobs_code 2312859
